data_7208498
loop_
_publ_author_name
'Dai, Ming'
'Yan, Wen-Yan'
'Ren, Zhi-Gang'
'Wang, Hui-Fang'
'Gong, Wei-Jie'
'Li, Fu-Ling'
'Zhao, Xin'
'Li, Hong-Xi'
'Lang, Jian-Ping'

_publ_section_title
;
 Zinc(ii) coordination polymers of tetrakis(4-pyridyl)cyclobutane and
 various dicarboxylates: Syntheses, structures and luminescent properties
;
_journal_issue 19
_journal_name_full CrystEngComm
_journal_page_first 6230
_journal_paper_doi 10.1039/c2ce25482d
_journal_volume 14
_journal_year 2012
_chemical_absolute_configuration unk
_chemical_formula_moiety 'C27 H18 N2 O5 Zn'
_chemical_formula_sum 'C27 H18 N2 O5 Zn'
_chemical_formula_weight 515.82
_chemical_name_systematic
;
?
;
_space_group_IT_number 18
_symmetry_cell_setting orthorhombic
_symmetry_space_group_name_Hall 'P 2 2ab'
_symmetry_space_group_name_H-M 'P 21 21 2'
_atom_sites_solution_hydrogens geom
_atom_sites_solution_primary direct
_atom_sites_solution_secondary difmap
_audit_creation_method SHELXL-97
_cell_angle_alpha 90.00
_cell_angle_beta 90.00
_cell_angle_gamma 90.00
_cell_formula_units_Z 4
_cell_length_a 30.877(6)
_cell_length_b 8.0459(16)
_cell_length_c 9.1577(18)
_cell_measurement_reflns_used 139
_cell_measurement_temperature 293.1500
_cell_measurement_theta_max 25.3491
_cell_measurement_theta_min 3.2130
_cell_volume 2275.1(8)
_computing_cell_refinement 'CrystalClear, Ver. 1.30 (Rigaku/MSC, 2001)'
_computing_data_collection 'CrystalClear, Ver. 1.30 (Rigaku/MSC, 2001)'
_computing_data_reduction 'CrystalStructure, Ver. 3.60 (Rigaku/MSC, 2004)'
_computing_molecular_graphics 'SHELXL-97 (Sheldrick, 1997)'
_computing_publication_material 'SHELXL-97 (Sheldrick, 1997)'
_computing_structure_refinement 'SHELXL-97 (Sheldrick, 1997)'
_computing_structure_solution 'SHELXS-97 (Sheldrick, 1990)'
_diffrn_ambient_temperature 293.1500
_diffrn_measured_fraction_theta_full 0.981
_diffrn_measured_fraction_theta_max 0.981
_diffrn_measurement_device_type 'Rigaku Mercury'
_diffrn_measurement_method \w
_diffrn_radiation_monochromator graphite
_diffrn_radiation_source 'fine-focus sealed tube'
_diffrn_radiation_type MoK\a
_diffrn_radiation_wavelength 0.71073
_diffrn_reflns_av_R_equivalents 0.1230
_diffrn_reflns_av_sigmaI/netI 0.3448
_diffrn_reflns_limit_h_max 35
_diffrn_reflns_limit_h_min -37
_diffrn_reflns_limit_k_max 9
_diffrn_reflns_limit_k_min -9
_diffrn_reflns_limit_l_max 7
_diffrn_reflns_limit_l_min -11
_diffrn_reflns_number 10583
_diffrn_reflns_theta_full 25.34
_diffrn_reflns_theta_max 25.3491
_diffrn_reflns_theta_min 3.2130
_diffrn_standards_decay_% 0
_diffrn_standards_interval_count 0
_diffrn_standards_interval_time 0
_diffrn_standards_number 0
_exptl_absorpt_coefficient_mu 1.122
_exptl_absorpt_correction_T_max 0.8067
_exptl_absorpt_correction_T_min 0.7295
_exptl_absorpt_correction_type multi-scan
_exptl_absorpt_process_details 'Jacobson, R. (1998) Private communication to Rigaku Corp.'
_exptl_crystal_colour Colorless
_exptl_crystal_density_diffrn 1.506
_exptl_crystal_density_method 'not measured'
_exptl_crystal_description Block
_exptl_crystal_F_000 1056
_exptl_crystal_size_max 0.30
_exptl_crystal_size_mid 0.20
_exptl_crystal_size_min 0.20
_refine_diff_density_max 0.729
_refine_diff_density_min -1.016
_refine_diff_density_rms 0.086
_refine_ls_abs_structure_details 'Flack H D (1983), Acta Cryst. A39, 876-881'
_refine_ls_abs_structure_Flack -0.02(3)
_refine_ls_extinction_method none
_refine_ls_goodness_of_fit_ref 0.845
_refine_ls_hydrogen_treatment constr
_refine_ls_matrix_type full
_refine_ls_number_parameters 316
_refine_ls_number_reflns 4001
_refine_ls_number_restraints 0
_refine_ls_restrained_S_all 0.845
_refine_ls_R_factor_all 0.1244
_refine_ls_R_factor_gt 0.0635
_refine_ls_shift/su_max 0.006
_refine_ls_shift/su_mean 0.001
_refine_ls_structure_factor_coef Fsqd
_refine_ls_weighting_details 'calc w=1/[\s^2^(Fo^2^)+(0.0729P)^2^+0.0000P] where P=(Fo^2^+2Fc^2^)/3'
_refine_ls_weighting_scheme calc
_refine_ls_wR_factor_gt 0.1344
_refine_ls_wR_factor_ref 0.1767
_reflns_number_gt 2090
_reflns_number_total 4001
_reflns_threshold_expression >2sigma(I)
_cod_data_source_file c2ce25482d.txt
_cod_data_source_block 6
_cod_depositor_comments
;
The following automatic conversions were performed:

'_symmetry_cell_setting' value 'Orthorhombic' changed to
'orthorhombic' according to
/home/saulius/struct/CIF-dictionaries/cif_core.dic dictionary named
'cif_core.dic' version 2.4.1 from
2010-06-29.

'_exptl_absorpt_correction_type' value 'Multi-scan'
changed to 'multi-scan' according to
/home/saulius/struct/CIF-dictionaries/cif_core.dic dictionary named
'cif_core.dic' version 2.4.1 from 2010-06-29.

Automatic conversion script
Id: cif_fix_values 1891 2012-01-12 08:04:46Z andrius 
;
_cod_database_code 7208498

loop_
_symmetry_equiv_pos_as_xyz
'x, y, z'
'-x, -y, z'
'x+1/2, -y+1/2, -z'
'-x+1/2, y+1/2, -z'

loop_
_atom_site_label
_atom_site_type_symbol
_atom_site_fract_x
_atom_site_fract_y
_atom_site_fract_z
_atom_site_U_iso_or_equiv
_atom_site_adp_type
_atom_site_occupancy
_atom_site_symmetry_multiplicity
_atom_site_calc_flag
_atom_site_refinement_flags
Zn1 Zn 1.12013(3) 1.54951(10) 0.99182(11) 0.0441(3) Uani 1 1 d .
O5 O 1.0915(2) 1.7924(8) 1.1844(8) 0.067(2) Uani 1 1 d .
O4 O 1.1526(2) 1.7383(8) 1.0648(7) 0.0608(19) Uani 1 1 d .
O2 O 1.3847(2) 2.7420(8) 1.2274(7) 0.0680(19) Uani 1 1 d .
O1 O 1.3387(2) 2.9242(8) 1.1178(7) 0.0662(19) Uani 1 1 d .
O3 O 1.1678(2) 2.5238(9) 1.4623(8) 0.077(2) Uani 1 1 d .
N1 N 1.0842(2) 1.4028(8) 1.1237(7) 0.0424(18) Uani 1 1 d .
N2 N 1.0769(2) 1.6401(9) 0.8426(8) 0.0460(18) Uani 1 1 d .
C3 C 1.2731(3) 2.4512(10) 1.3197(10) 0.054(2) Uani 1 1 d .
H3A H 1.2744 2.3356 1.3339 0.065 Uiso 1 1 calc R
C25 C 1.0706(3) 1.4465(11) 1.2564(10) 0.060(3) Uani 1 1 d .
H25A H 1.0802 1.5484 1.2949 0.072 Uiso 1 1 calc R
C27 C 1.0046(3) 1.0966(10) 1.5399(8) 0.042(2) Uani 1 1 d .
H27 H 1.0355 1.1179 1.5618 0.050 Uiso 1 1 calc R
C8 C 1.1933(3) 2.4550(11) 1.3830(10) 0.048(2) Uani 1 1 d .
C10 C 1.1978(3) 2.2186(13) 1.1963(11) 0.059(3) Uani 1 1 d .
H10A H 1.2203 2.2747 1.1480 0.070 Uiso 1 1 calc R
C26 C 0.9972(3) 1.0966(10) 1.3731(9) 0.044(2) Uani 1 1 d .
H26 H 0.9669 1.1269 1.3502 0.053 Uiso 1 1 calc R
C2 C 1.3102(3) 2.5341(13) 1.2785(9) 0.056(2) Uani 1 1 d .
H2A H 1.3365 2.4764 1.2699 0.067 Uiso 1 1 calc R
C12 C 1.1504(3) 1.9799(9) 1.2128(10) 0.045(2) Uani 1 1 d .
C22 C 1.0434(3) 1.1519(12) 1.1519(10) 0.050(2) Uani 1 1 d .
H22A H 1.0355 1.0482 1.1130 0.061 Uiso 1 1 calc R
C16 C 1.0892(3) 1.6596(11) 0.7040(10) 0.053(2) Uani 1 1 d .
H16A H 1.1163 1.6181 0.6750 0.063 Uiso 1 1 calc R
C19 C 1.0106(3) 1.7768(12) 0.7832(10) 0.061(3) Uani 1 1 d .
H19A H 0.9830 1.8109 0.8142 0.074 Uiso 1 1 calc R
C15 C 1.1294(4) 1.8265(10) 1.1507(12) 0.057(3) Uani 1 1 d .
C23 C 1.0278(3) 1.2005(11) 1.2864(10) 0.046(2) Uani 1 1 d .
C4 C 1.2346(3) 2.5310(12) 1.3407(9) 0.050(2) Uani 1 1 d .
C17 C 1.0637(3) 1.7383(11) 0.6016(10) 0.052(2) Uani 1 1 d .
H17A H 1.0734 1.7477 0.5047 0.062 Uiso 1 1 calc R
C9 C 1.1811(3) 2.2845(10) 1.3244(10) 0.044(2) Uani 1 1 d .
C21 C 1.0705(3) 1.2543(10) 1.0749(10) 0.051(2) Uani 1 1 d .
H21A H 1.0801 1.2186 0.9826 0.061 Uiso 1 1 calc R
C18 C 1.0236(3) 1.8039(10) 0.6404(10) 0.043(2) Uani 1 1 d .
C24 C 1.0434(3) 1.3506(12) 1.3398(11) 0.059(3) Uani 1 1 d .
H24A H 1.0353 1.3867 1.4335 0.071 Uiso 1 1 calc R
C20 C 1.0383(3) 1.6999(13) 0.8792(11) 0.066(3) Uani 1 1 d .
H20A H 1.0294 1.6891 0.9769 0.079 Uiso 1 1 calc R
C14 C 1.1489(3) 2.1936(12) 1.3969(10) 0.055(3) Uani 1 1 d .
H14A H 1.1374 2.2349 1.4847 0.066 Uiso 1 1 calc R
C13 C 1.1338(3) 2.0445(12) 1.3421(9) 0.053(2) Uani 1 1 d .
H13A H 1.1121 1.9861 1.3927 0.064 Uiso 1 1 calc R
C11 C 1.1822(3) 2.0740(11) 1.1390(10) 0.051(2) Uani 1 1 d .
H11A H 1.1929 2.0363 1.0487 0.061 Uiso 1 1 calc R
C5 C 1.2337(3) 2.7025(13) 1.3204(11) 0.064(3) Uani 1 1 d .
H5A H 1.2080 2.7617 1.3395 0.077 Uiso 1 1 calc R
C6 C 1.2700(3) 2.7866(11) 1.2725(12) 0.063(3) Uani 1 1 d .
H6A H 1.2682 2.9016 1.2554 0.075 Uiso 1 1 calc R
C1 C 1.3083(4) 2.7071(13) 1.2493(10) 0.058(3) Uani 1 1 d .
C7 C 1.3476(4) 2.7943(11) 1.1956(10) 0.053(3) Uani 1 1 d .

loop_
_atom_site_aniso_label
_atom_site_aniso_U_11
_atom_site_aniso_U_22
_atom_site_aniso_U_33
_atom_site_aniso_U_23
_atom_site_aniso_U_13
_atom_site_aniso_U_12
Zn1 0.0482(6) 0.0462(5) 0.0379(5) 0.0025(5) -0.0011(6) 0.0005(5)
O5 0.056(4) 0.047(3) 0.097(6) -0.009(4) 0.000(4) -0.013(4)
O4 0.055(4) 0.059(4) 0.068(5) -0.024(3) -0.007(4) -0.003(3)
O2 0.059(5) 0.085(5) 0.060(5) 0.006(4) 0.003(4) -0.013(4)
O1 0.069(5) 0.066(4) 0.063(4) 0.016(4) 0.005(4) -0.028(4)
O3 0.062(4) 0.079(4) 0.089(6) -0.018(4) 0.023(4) -0.010(4)
N1 0.043(4) 0.054(4) 0.030(4) 0.004(3) 0.003(3) -0.002(4)
N2 0.048(5) 0.054(4) 0.036(4) 0.011(3) 0.003(4) 0.006(4)
C3 0.066(7) 0.023(4) 0.074(6) 0.003(4) 0.005(5) 0.002(5)
C25 0.089(8) 0.030(4) 0.060(6) 0.000(5) 0.017(6) -0.006(5)
C27 0.041(5) 0.053(5) 0.030(5) -0.004(4) -0.004(4) 0.003(4)
C8 0.051(6) 0.042(4) 0.053(6) 0.007(5) -0.002(5) -0.009(5)
C10 0.046(6) 0.080(7) 0.049(6) -0.017(5) 0.002(5) -0.010(6)
C26 0.048(5) 0.040(5) 0.044(5) -0.001(4) 0.003(5) 0.001(4)
C2 0.042(6) 0.082(7) 0.044(5) 0.002(5) 0.010(4) -0.002(6)
C12 0.041(5) 0.033(4) 0.061(6) 0.009(4) -0.005(4) 0.004(4)
C22 0.050(6) 0.057(5) 0.044(6) 0.005(5) 0.004(5) -0.017(5)
C16 0.051(6) 0.058(5) 0.050(6) 0.005(5) 0.005(5) 0.010(5)
C19 0.062(7) 0.072(7) 0.050(6) 0.010(5) 0.010(5) 0.021(6)
C15 0.069(8) 0.036(5) 0.067(7) 0.004(5) -0.022(6) -0.008(5)
C23 0.046(6) 0.053(5) 0.038(6) 0.000(4) -0.007(5) 0.001(5)
C4 0.055(6) 0.056(5) 0.040(5) 0.005(4) -0.006(4) -0.013(5)
C17 0.054(6) 0.068(6) 0.032(5) 0.017(4) 0.011(5) 0.018(5)
C9 0.045(5) 0.034(4) 0.052(6) -0.002(4) 0.002(5) 0.000(4)
C21 0.057(6) 0.049(6) 0.047(6) 0.001(4) -0.011(5) -0.004(5)
C18 0.054(6) 0.035(4) 0.040(6) 0.003(4) -0.001(5) 0.003(4)
C24 0.074(7) 0.055(6) 0.047(6) -0.010(5) 0.015(5) -0.004(5)
C20 0.071(7) 0.084(7) 0.042(6) 0.019(5) 0.002(6) 0.029(6)
C14 0.050(6) 0.082(7) 0.032(5) 0.004(5) -0.007(5) -0.014(5)
C13 0.058(6) 0.068(6) 0.034(5) -0.003(5) 0.002(4) -0.017(5)
C11 0.053(6) 0.061(6) 0.039(5) -0.014(5) -0.008(4) 0.003(5)
C5 0.056(6) 0.079(7) 0.058(7) 0.005(5) 0.001(6) -0.025(6)
C6 0.063(7) 0.037(5) 0.088(9) 0.004(5) -0.002(6) -0.007(5)
C1 0.066(8) 0.064(6) 0.044(6) 0.008(5) -0.011(5) -0.017(6)
C7 0.073(8) 0.049(5) 0.037(6) -0.003(4) -0.001(5) -0.018(5)

loop_
_atom_type_symbol
_atom_type_description
_atom_type_scat_dispersion_real
_atom_type_scat_dispersion_imag
_atom_type_scat_source
C C 0.0033 0.0016 'International Tables Vol C Tables 4.2.6.8 and 6.1.1.4'
H H 0.0000 0.0000 'International Tables Vol C Tables 4.2.6.8 and 6.1.1.4'
N N 0.0061 0.0033 'International Tables Vol C Tables 4.2.6.8 and 6.1.1.4'
O O 0.0106 0.0060 'International Tables Vol C Tables 4.2.6.8 and 6.1.1.4'
Zn Zn 0.2839 1.4301 'International Tables Vol C Tables 4.2.6.8 and 6.1.1.4'

loop_
_geom_angle_atom_site_label_1
_geom_angle_atom_site_label_2
_geom_angle_atom_site_label_3
_geom_angle
_geom_angle_site_symmetry_1
_geom_angle_site_symmetry_3
O1 Zn1 O4 104.6(3) 4_737 .
O1 Zn1 N1 111.8(3) 4_737 .
O4 Zn1 N1 122.4(3) . .
O1 Zn1 N2 105.8(3) 4_737 .
O4 Zn1 N2 106.8(3) . .
N1 Zn1 N2 104.4(3) . .
C15 O4 Zn1 111.0(6) . .
C7 O1 Zn1 125.0(7) . 4_767
C25 N1 C21 116.0(8) . .
C25 N1 Zn1 124.3(6) . .
C21 N1 Zn1 119.6(6) . .
C20 N2 C16 117.0(8) . .
C20 N2 Zn1 123.1(6) . .
C16 N2 Zn1 119.4(6) . .
C4 C3 C2 122.3(8) . .
C4 C3 H3A 118.8 . .
C2 C3 H3A 118.8 . .
N1 C25 C24 123.5(9) . .
N1 C25 H25A 118.3 . .
C24 C25 H25A 118.3 . .
C18 C27 C26 121.4(8) 2_786 .
C18 C27 C27 114.9(7) 2_786 2_775
C26 C27 C27 88.5(5) . 2_775
C18 C27 H27 110.1 2_786 .
C26 C27 H27 110.1 . .
C27 C27 H27 110.1 2_775 .
O3 C8 C4 122.3(8) . .
O3 C8 C9 117.8(8) . .
C4 C8 C9 119.9(8) . .
C11 C10 C9 121.4(10) . .
C11 C10 H10A 119.3 . .
C9 C10 H10A 119.3 . .
C23 C26 C27 115.6(8) . .
C23 C26 C26 119.1(9) . 2_775
C27 C26 C26 89.1(5) . 2_775
C23 C26 H26 110.4 . .
C27 C26 H26 110.4 . .
C26 C26 H26 110.4 2_775 .
C3 C2 C1 119.5(9) . .
C3 C2 H2A 120.3 . .
C1 C2 H2A 120.3 . .
C13 C12 C11 117.6(8) . .
C13 C12 C15 118.1(9) . .
C11 C12 C15 123.9(9) . .
C21 C22 C23 120.2(9) . .
C21 C22 H22A 119.9 . .
C23 C22 H22A 119.9 . .
N2 C16 C17 122.5(9) . .
N2 C16 H16A 118.7 . .
C17 C16 H16A 118.7 . .
C20 C19 C18 119.6(9) . .
C20 C19 H19A 120.2 . .
C18 C19 H19A 120.2 . .
O5 C15 O4 123.9(8) . .
O5 C15 C12 119.5(10) . .
O4 C15 C12 116.6(9) . .
C22 C23 C24 116.0(9) . .
C22 C23 C26 122.6(8) . .
C24 C23 C26 121.3(8) . .
C3 C4 C5 117.7(9) . .
C3 C4 C8 126.8(8) . .
C5 C4 C8 115.5(9) . .
C18 C17 C16 120.6(8) . .
C18 C17 H17A 119.7 . .
C16 C17 H17A 119.7 . .
C10 C9 C14 117.7(8) . .
C10 C9 C8 123.5(8) . .
C14 C9 C8 118.6(8) . .
N1 C21 C22 123.8(9) . .
N1 C21 H21A 118.1 . .
C22 C21 H21A 118.1 . .
C17 C18 C19 116.1(8) . .
C17 C18 C27 124.2(8) . 2_784
C19 C18 C27 119.7(8) . 2_784
C25 C24 C23 120.4(9) . .
C25 C24 H24A 119.8 . .
C23 C24 H24A 119.8 . .
N2 C20 C19 124.1(9) . .
N2 C20 H20A 118.0 . .
C19 C20 H20A 118.0 . .
C13 C14 C9 121.4(9) . .
C13 C14 H14A 119.3 . .
C9 C14 H14A 119.3 . .
C14 C13 C12 120.6(8) . .
C14 C13 H13A 119.7 . .
C12 C13 H13A 119.7 . .
C10 C11 C12 121.2(9) . .
C10 C11 H11A 119.4 . .
C12 C11 H11A 119.4 . .
C6 C5 C4 120.8(10) . .
C6 C5 H5A 119.6 . .
C4 C5 H5A 119.6 . .
C1 C6 C5 121.6(9) . .
C1 C6 H6A 119.2 . .
C5 C6 H6A 119.2 . .
C6 C1 C2 117.9(10) . .
C6 C1 C7 122.7(10) . .
C2 C1 C7 119.4(10) . .
O2 C7 O1 126.4(9) . .
O2 C7 C1 120.8(9) . .
O1 C7 C1 112.8(10) . .

loop_
_geom_bond_atom_site_label_1
_geom_bond_atom_site_label_2
_geom_bond_distance
_geom_bond_site_symmetry_2
Zn1 O1 1.908(6) 4_737
Zn1 O4 1.938(6) .
Zn1 N1 2.021(6) .
Zn1 N2 2.045(7) .
O5 C15 1.240(12) .
O4 C15 1.278(12) .
O2 C7 1.254(12) .
O1 C7 1.295(11) .
O1 Zn1 1.908(6) 4_767
O3 C8 1.205(10) .
N1 C25 1.333(10) .
N1 C21 1.344(10) .
N2 C20 1.328(11) .
N2 C16 1.335(10) .
C3 C4 1.366(12) .
C3 C2 1.377(12) .
C3 H3A 0.9400 .
C25 C24 1.372(12) .
C25 H25A 0.9400 .
C27 C18 1.500(11) 2_786
C27 C26 1.544(11) .
C27 C27 1.581(16) 2_775
C27 H27 0.9900 .
C8 C4 1.467(12) .
C8 C9 1.520(12) .
C10 C11 1.363(12) .
C10 C9 1.387(12) .
C10 H10A 0.9400 .
C26 C23 1.491(12) .
C26 C26 1.564(16) 2_775
C26 H26 0.9900 .
C2 C1 1.419(13) .
C2 H2A 0.9400 .
C12 C13 1.390(12) .
C12 C11 1.413(12) .
C12 C15 1.505(12) .
C22 C21 1.369(12) .
C22 C23 1.379(12) .
C22 H22A 0.9400 .
C16 C17 1.379(12) .
C16 H16A 0.9400 .
C19 C20 1.374(12) .
C19 C18 1.385(12) .
C19 H19A 0.9400 .
C23 C24 1.389(12) .
C4 C5 1.392(13) .
C17 C18 1.390(12) .
C17 H17A 0.9400 .
C9 C14 1.400(12) .
C21 H21A 0.9400 .
C18 C27 1.500(11) 2_784
C24 H24A 0.9400 .
C20 H20A 0.9400 .
C14 C13 1.382(12) .
C14 H14A 0.9400 .
C13 H13A 0.9400 .
C11 H11A 0.9400 .
C5 C6 1.382(13) .
C5 H5A 0.9400 .
C6 C1 1.360(14) .
C6 H6A 0.9400 .
C1 C7 1.487(14) .
